data_2225062
loop_
_publ_author_name
'Ioannou, Savvas'
'Nicolaides, Athanassios V.'
'Manos, Manolis J.'

_publ_section_title
;
 Tricyclo[3.3.1.0^3,7^]nonane-3,7-diyl bis(methanesulfonate)
;
_journal_coeditor_code NC2172
_journal_issue 2
_journal_name_full 'Acta Crystallographica Section E'
_journal_page_first o409
_journal_paper_doi 10.1107/S1600536810001261
_journal_volume 66
_journal_year 2010
_chemical_formula_iupac 'C11 H18 O6 S2'
_chemical_formula_moiety 'C11 H18 O6 S2'
_chemical_formula_sum 'C11 H18 O6 S2'
_chemical_formula_weight 310.37
_chemical_name_systematic
;
Tricyclo[3.3.1.0^3,7^]nonane-3,7-diyl bis(methanesulfonate)
;
_space_group_IT_number 14
_symmetry_cell_setting monoclinic
_symmetry_space_group_name_Hall '-P 2yn'
_symmetry_space_group_name_H-M 'P 1 21/n 1'
_atom_sites_solution_hydrogens geom
_atom_sites_solution_primary direct
_atom_sites_solution_secondary difmap
_audit_creation_method SHELXL-97
_cell_angle_alpha 90.00
_cell_angle_beta 92.092(2)
_cell_angle_gamma 90.00
_cell_formula_units_Z 4
_cell_length_a 8.8017(2)
_cell_length_b 10.3107(2)
_cell_length_c 14.4623(3)
_cell_measurement_reflns_used 4520
_cell_measurement_temperature 100(2)
_cell_measurement_theta_max 30.1941
_cell_measurement_theta_min 3.0372
_cell_volume 1311.60(5)
_computing_cell_refinement 'CrysAlis RED (Oxford Diffraction, 2008)'
_computing_data_collection 'CrysAlis CCD (Oxford Diffraction, 2008)'
_computing_data_reduction 'CrysAlis RED (Oxford Diffraction, 2008)'
_computing_molecular_graphics 'WinGX (Farrugia, 1999)'
_computing_publication_material 'WinGX (Farrugia, 1999)'
_computing_structure_refinement 'SHELXL97 (Sheldrick, 2008)'
_computing_structure_solution 'SHELXS97 (Sheldrick, 2008)'
_diffrn_ambient_temperature 100(2)
_diffrn_detector_area_resol_mean 16.0288
_diffrn_measured_fraction_theta_full 0.997
_diffrn_measured_fraction_theta_max 0.997
_diffrn_measurement_device_type 'Oxford Diffraction Xcalibur-3'
_diffrn_measurement_method '\w scans'
_diffrn_radiation_monochromator graphite
_diffrn_radiation_source 'fine-focus sealed tube'
_diffrn_radiation_type MoK\a
_diffrn_radiation_wavelength 0.71073
_diffrn_reflns_av_R_equivalents 0.0315
_diffrn_reflns_av_sigmaI/netI 0.0365
_diffrn_reflns_limit_h_max 10
_diffrn_reflns_limit_h_min -6
_diffrn_reflns_limit_k_max 12
_diffrn_reflns_limit_k_min -12
_diffrn_reflns_limit_l_max 17
_diffrn_reflns_limit_l_min -17
_diffrn_reflns_number 8431
_diffrn_reflns_theta_full 25.00
_diffrn_reflns_theta_max 25.00
_diffrn_reflns_theta_min 3.04
_diffrn_standards_decay_% 0
_diffrn_standards_interval_time 0
_diffrn_standards_number 0
_exptl_absorpt_coefficient_mu 0.426
_exptl_absorpt_correction_T_max 1.00000
_exptl_absorpt_correction_T_min 0.91918
_exptl_absorpt_correction_type multi-scan
_exptl_absorpt_process_details '(CrysAlis RED; Oxford Diffraction, 2008)'
_exptl_crystal_colour colorless
_exptl_crystal_density_diffrn 1.572
_exptl_crystal_density_method 'not measured'
_exptl_crystal_description plate
_exptl_crystal_F_000 656
_exptl_crystal_size_max 0.18
_exptl_crystal_size_mid 0.06
_exptl_crystal_size_min 0.04
_refine_diff_density_max 0.308
_refine_diff_density_min -0.336
_refine_ls_extinction_method none
_refine_ls_goodness_of_fit_ref 1.002
_refine_ls_hydrogen_treatment constr
_refine_ls_matrix_type full
_refine_ls_number_parameters 172
_refine_ls_number_reflns 2308
_refine_ls_number_restraints 0
_refine_ls_restrained_S_all 1.002
_refine_ls_R_factor_all 0.0410
_refine_ls_R_factor_gt 0.0288
_refine_ls_shift/su_max 0.001
_refine_ls_shift/su_mean 0.000
_refine_ls_structure_factor_coef Fsqd
_refine_ls_weighting_details 'calc w=1/[\s^2^(Fo^2^)+(0.0414P)^2^+0.0000P] where P=(Fo^2^+2Fc^2^)/3'
_refine_ls_weighting_scheme calc
_refine_ls_wR_factor_gt 0.0703
_refine_ls_wR_factor_ref 0.0725
_reflns_number_gt 1791
_reflns_number_total 2308
_reflns_threshold_expression I>2sigma(I)
_cod_data_source_file nc2172.cif
_cod_data_source_block I
_cod_depositor_comments
;
The following automatic conversions were performed:
'_symmetry_cell_setting' value 'Monoclinic' changed to 'monoclinic'
according to '/home/saulius/struct/CIF-dictionaries/cif_core.dic'
dictionary named 'cif_core.dic' version 2.4.1 from 2010-06-29.

Automatic conversion script
Id: cif_fix_enum 1527 2010-12-29 10:47:43Z saulius 

The following automatic conversions were performed:

'_symmetry_cell_setting' value 'Monoclinic' changed to 'monoclinic'
according to /home/saulius/struct/CIF-dictionaries/cif_core.dic
dictionary named 'cif_core.dic' version 2.4.1 from 2010-06-29.

Automatic conversion script
Id: cif_fix_values 1715 2011-07-08 13:25:40Z adriana 
;
_cod_database_code 2225062
_cod_database_fobs_code 2225062

loop_
_symmetry_equiv_pos_as_xyz
'x, y, z'
'-x+1/2, y+1/2, -z+1/2'
'-x, -y, -z'
'x-1/2, -y-1/2, z-1/2'

loop_
_atom_site_type_symbol
_atom_site_label
_atom_site_fract_x
_atom_site_fract_y
_atom_site_fract_z
_atom_site_U_iso_or_equiv
_atom_site_adp_type
_atom_site_calc_flag
_atom_site_refinement_flags
_atom_site_occupancy
_atom_site_disorder_assembly
_atom_site_disorder_group
S S1 0.15096(6) 0.16605(5) -0.14000(3) 0.01491(14) Uani d . 1 . .
S S2 0.58045(5) 0.26342(5) 0.01791(4) 0.01445(14) Uani d . 1 . .
O O1 0.24294(14) 0.17383(12) -0.04474(9) 0.0127(3) Uani d . 1 . .
O O2 -0.00837(15) 0.17596(14) -0.12494(10) 0.0203(4) Uani d . 1 . .
O O3 0.20781(16) 0.05237(15) -0.18235(10) 0.0263(4) Uani d . 1 . .
O O4 0.46545(14) 0.19451(13) 0.08427(9) 0.0147(3) Uani d . 1 . .
O O5 0.50094(15) 0.33931(14) -0.05052(10) 0.0204(3) Uani d . 1 . .
O O6 0.69589(15) 0.32558(14) 0.07372(10) 0.0213(4) Uani d . 1 . .
C C1 0.1867(2) 0.23973(19) 0.03658(13) 0.0118(4) Uani d . 1 . .
C C2 0.0669(2) 0.16160(19) 0.08527(13) 0.0141(5) Uani d . 1 . .
H H2A 0.0827 0.0690 0.0784 0.017 Uiso calc R 1 . .
H H2B -0.0351 0.1838 0.0629 0.017 Uiso calc R 1 . .
C C3 0.0968(2) 0.2058(2) 0.18502(14) 0.0164(5) Uani d . 1 . .
H H3 0.0386 0.1553 0.2289 0.020 Uiso calc R 1 . .
C C4 0.0647(2) 0.3523(2) 0.19196(14) 0.0179(5) Uani d . 1 . .
H H4A 0.0896 0.3818 0.2544 0.021 Uiso calc R 1 . .
H H4B -0.0427 0.3681 0.1792 0.021 Uiso calc R 1 . .
C C5 0.1586(2) 0.4297(2) 0.12291(14) 0.0157(5) Uani d . 1 . .
H H5 0.1397 0.5231 0.1271 0.019 Uiso calc R 1 . .
C C6 0.3291(2) 0.39729(18) 0.13632(15) 0.0154(5) Uani d . 1 . .
H H6A 0.3908 0.4462 0.0944 0.018 Uiso calc R 1 . .
H H6B 0.3657 0.4116 0.1996 0.018 Uiso calc R 1 . .
C C7 0.3234(2) 0.25284(19) 0.11167(14) 0.0122(4) Uani d . 1 . .
C C8 0.2677(2) 0.17855(19) 0.19476(14) 0.0150(4) Uani d . 1 . .
H H8A 0.3113 0.2123 0.2524 0.018 Uiso calc R 1 . .
H H8B 0.2896 0.0866 0.1904 0.018 Uiso calc R 1 . .
C C9 0.1300(2) 0.37854(18) 0.02389(14) 0.0144(4) Uani d . 1 . .
H H9A 0.0231 0.3814 0.0053 0.017 Uiso calc R 1 . .
H H9B 0.1886 0.4258 -0.0206 0.017 Uiso calc R 1 . .
C C10 0.2097(2) 0.3026(2) -0.20119(15) 0.0201(5) Uani d . 1 . .
H H10A 0.1715 0.3795 -0.1728 0.030 Uiso calc R 1 . .
H H10B 0.1711 0.2975 -0.2640 0.030 Uiso calc R 1 . .
H H10C 0.3188 0.3057 -0.2003 0.030 Uiso calc R 1 . .
C C11 0.6535(2) 0.1234(2) -0.03142(15) 0.0215(5) Uani d . 1 . .
H H11A 0.7066 0.0734 0.0155 0.032 Uiso calc R 1 . .
H H11B 0.7223 0.1469 -0.0786 0.032 Uiso calc R 1 . .
H H11C 0.5716 0.0728 -0.0583 0.032 Uiso calc R 1 . .

loop_
_atom_site_aniso_label
_atom_site_aniso_U_11
_atom_site_aniso_U_22
_atom_site_aniso_U_33
_atom_site_aniso_U_12
_atom_site_aniso_U_13
_atom_site_aniso_U_23
S1 0.0177(3) 0.0144(3) 0.0126(3) -0.0015(2) 0.0004(2) -0.0005(2)
S2 0.0119(2) 0.0140(3) 0.0175(3) -0.0014(2) 0.0012(2) 0.0022(2)
O1 0.0132(7) 0.0129(7) 0.0119(7) 0.0017(6) 0.0005(6) -0.0006(6)
O2 0.0142(7) 0.0285(9) 0.0179(8) -0.0048(6) -0.0022(6) 0.0026(7)
O3 0.0400(9) 0.0201(9) 0.0186(9) 0.0031(7) 0.0002(7) -0.0068(7)
O4 0.0105(7) 0.0148(8) 0.0189(8) 0.0027(5) 0.0025(6) 0.0048(6)
O5 0.0169(7) 0.0199(8) 0.0242(8) -0.0022(6) -0.0016(6) 0.0095(7)
O6 0.0167(7) 0.0224(8) 0.0247(9) -0.0059(6) -0.0014(6) -0.0005(7)
C1 0.0141(9) 0.0114(10) 0.0098(10) 0.0018(8) -0.0004(8) -0.0024(8)
C2 0.0112(10) 0.0135(11) 0.0177(11) -0.0001(8) 0.0015(8) -0.0008(9)
C3 0.0149(10) 0.0177(11) 0.0167(11) -0.0009(9) 0.0035(9) 0.0029(9)
C4 0.0187(10) 0.0205(12) 0.0144(11) 0.0037(9) 0.0013(9) -0.0051(9)
C5 0.0182(10) 0.0114(11) 0.0173(11) 0.0027(9) -0.0025(9) -0.0015(9)
C6 0.0174(10) 0.0136(11) 0.0151(11) -0.0028(8) -0.0019(8) -0.0010(9)
C7 0.0086(9) 0.0127(11) 0.0154(11) 0.0027(8) 0.0006(8) 0.0000(8)
C8 0.0182(10) 0.0144(11) 0.0125(11) -0.0003(9) 0.0004(8) 0.0016(9)
C9 0.0157(10) 0.0107(10) 0.0165(11) 0.0028(8) -0.0022(8) 0.0010(9)
C10 0.0234(11) 0.0223(12) 0.0146(11) -0.0026(9) 0.0015(9) 0.0054(9)
C11 0.0222(11) 0.0187(11) 0.0242(12) -0.0004(9) 0.0068(10) 0.0008(10)

loop_
_atom_type_symbol
_atom_type_description
_atom_type_scat_dispersion_real
_atom_type_scat_dispersion_imag
_atom_type_scat_source
C C 0.0033 0.0016 'International Tables Vol C Tables 4.2.6.8 and 6.1.1.4'
H H 0.0000 0.0000 'International Tables Vol C Tables 4.2.6.8 and 6.1.1.4'
O O 0.0106 0.0060 'International Tables Vol C Tables 4.2.6.8 and 6.1.1.4'
S S 0.1246 0.1234 'International Tables Vol C Tables 4.2.6.8 and 6.1.1.4'

loop_
_geom_angle_atom_site_label_1
_geom_angle_atom_site_label_2
_geom_angle_atom_site_label_3
_geom_angle_site_symmetry_1
_geom_angle_site_symmetry_3
_geom_angle
_geom_angle_publ_flag
O3 S1 O2 . . 119.13(9) ?
O3 S1 O1 . . 103.95(8) ?
O2 S1 O1 . . 109.80(8) ?
O3 S1 C10 . . 109.27(10) ?
O2 S1 C10 . . 109.20(9) ?
O1 S1 C10 . . 104.44(9) ?
O5 S2 O6 . . 117.89(9) ?
O5 S2 O4 . . 110.96(8) ?
O6 S2 O4 . . 108.40(8) ?
O5 S2 C11 . . 110.46(10) ?
O6 S2 C11 . . 109.76(10) ?
O4 S2 C11 . . 97.43(9) ?
C1 O1 S1 . . 123.37(11) ?
C7 O4 S2 . . 123.55(12) ?
O1 C1 C2 . . 112.81(15) ?
O1 C1 C9 . . 117.32(16) ?
C2 C1 C9 . . 108.87(15) ?
O1 C1 C7 . . 108.56(14) ?
C2 C1 C7 . . 104.36(15) ?
C9 C1 C7 . . 103.75(15) ?
C1 C2 C3 . . 100.43(15) ?
C1 C2 H2A . . 111.7 ?
C3 C2 H2A . . 111.7 ?
C1 C2 H2B . . 111.7 ?
C3 C2 H2B . . 111.7 ?
H2A C2 H2B . . 109.5 ?
C2 C3 C8 . . 99.61(15) ?
C2 C3 C4 . . 109.18(17) ?
C8 C3 C4 . . 110.84(16) ?
C2 C3 H3 . . 112.2 ?
C8 C3 H3 . . 112.2 ?
C4 C3 H3 . . 112.2 ?
C3 C4 C5 . . 111.15(16) ?
C3 C4 H4A . . 109.4 ?
C5 C4 H4A . . 109.4 ?
C3 C4 H4B . . 109.4 ?
C5 C4 H4B . . 109.4 ?
H4A C4 H4B . . 108.0 ?
C9 C5 C4 . . 110.63(16) ?
C9 C5 C6 . . 99.70(16) ?
C4 C5 C6 . . 110.43(16) ?
C9 C5 H5 . . 111.8 ?
C4 C5 H5 . . 111.8 ?
C6 C5 H5 . . 111.8 ?
C7 C6 C5 . . 99.07(14) ?
C7 C6 H6A . . 112.0 ?
C5 C6 H6A . . 112.0 ?
C7 C6 H6B . . 112.0 ?
C5 C6 H6B . . 112.0 ?
H6A C6 H6B . . 109.6 ?
O4 C7 C8 . . 108.17(15) ?
O4 C7 C6 . . 116.36(15) ?
C8 C7 C6 . . 108.33(16) ?
O4 C7 C1 . . 114.40(15) ?
C8 C7 C1 . . 103.79(14) ?
C6 C7 C1 . . 104.95(15) ?
C7 C8 C3 . . 100.29(15) ?
C7 C8 H8A . . 111.7 ?
C3 C8 H8A . . 111.7 ?
C7 C8 H8B . . 111.7 ?
C3 C8 H8B . . 111.7 ?
H8A C8 H8B . . 109.5 ?
C1 C9 C5 . . 99.66(15) ?
C1 C9 H9A . . 111.8 ?
C5 C9 H9A . . 111.8 ?
C1 C9 H9B . . 111.8 ?
C5 C9 H9B . . 111.8 ?
H9A C9 H9B . . 109.6 ?
S1 C10 H10A . . 109.5 ?
S1 C10 H10B . . 109.5 ?
H10A C10 H10B . . 109.5 ?
S1 C10 H10C . . 109.5 ?
H10A C10 H10C . . 109.5 ?
H10B C10 H10C . . 109.5 ?
S2 C11 H11A . . 109.5 ?
S2 C11 H11B . . 109.5 ?
H11A C11 H11B . . 109.5 ?
S2 C11 H11C . . 109.5 ?
H11A C11 H11C . . 109.5 ?
H11B C11 H11C . . 109.5 ?

loop_
_geom_bond_atom_site_label_1
_geom_bond_atom_site_label_2
_geom_bond_site_symmetry_2
_geom_bond_distance
_geom_bond_publ_flag
S1 O3 . 1.4219(15) ?
S1 O2 . 1.4307(14) ?
S1 O1 . 1.5742(14) ?
S1 C10 . 1.751(2) ?
S2 O5 . 1.4251(15) ?
S2 O6 . 1.4264(14) ?
S2 O4 . 1.5878(13) ?
S2 C11 . 1.744(2) ?
O1 C1 . 1.460(2) ?
O4 C7 . 1.456(2) ?
C1 C2 . 1.520(3) ?
C1 C9 . 1.525(3) ?
C1 C7 . 1.597(3) ?
C2 C3 . 1.526(3) ?
C2 H2A . 0.9700 ?
C2 H2B . 0.9700 ?
C3 C8 . 1.532(3) ?
C3 C4 . 1.541(3) ?
C3 H3 . 0.9800 ?
C4 C5 . 1.542(3) ?
C4 H4A . 0.9700 ?
C4 H4B . 0.9700 ?
C5 C9 . 1.538(3) ?
C5 C6 . 1.542(3) ?
C5 H5 . 0.9800 ?
C6 C7 . 1.532(3) ?
C6 H6A . 0.9700 ?
C6 H6B . 0.9700 ?
C7 C8 . 1.521(3) ?
C8 H8A . 0.9700 ?
C8 H8B . 0.9700 ?
C9 H9A . 0.9700 ?
C9 H9B . 0.9700 ?
C10 H10A . 0.9600 ?
C10 H10B . 0.9600 ?
C10 H10C . 0.9600 ?
C11 H11A . 0.9600 ?
C11 H11B . 0.9600 ?
C11 H11C . 0.9600 ?
